data_1544441
loop_
_publ_author_name
'Wu, Da-Jun'
'Fang, Bin'

_publ_section_title
;
 (<i>E</i>)-4-[4-(Dimethylamino)styryl]-1-methylpyridin-1-ium
 tetrakis[(<i>Z</i>)-4,4,4-trifluoro-3-oxo-1-(thiophen-2-yl)but-1-en-1-olato]gadolinate(III)
 with an unknown amount of water as solvate
;
_journal_coeditor_code XU4016
_journal_issue 11
_journal_name_full IUCrData
_journal_page_first x161727
_journal_paper_doi 10.1107/S2414314616017272
_journal_volume 1
_journal_year 2016
_chemical_formula_iupac '(C16 H19 N2) [Gd (C8 H4 F3 S)4]'
_chemical_formula_moiety 'C16 H19 N2 +, C32 H16 F12 Gd O8 S4 -'
_chemical_formula_sum 'C48 H35 F12 Gd N2 O8 S4'
_chemical_formula_weight 1281.27
_chemical_name_systematic
;(<i>E</i>)-4-[4-(Dimethylamino)styryl]-1-methylpyridin-1-ium
tetrakis[(<i>Z</i>)-4,4,4-trifluoro-3-oxo-1-(thiophen-2-yl)but-1-en-1-olato]gadolinate(III)
;
_space_group_IT_number 14
_symmetry_cell_setting monoclinic
_symmetry_space_group_name_Hall '-P 2yn'
_symmetry_space_group_name_H-M 'P 1 21/n 1'
_atom_sites_solution_hydrogens geom
_atom_sites_solution_primary direct
_atom_sites_solution_secondary difmap
_audit_creation_method SHELXL-97
_cell_angle_alpha 90.00
_cell_angle_beta 101.145(5)
_cell_angle_gamma 90.00
_cell_formula_units_Z 4
_cell_length_a 10.500(5)
_cell_length_b 21.888(5)
_cell_length_c 23.348(5)
_cell_measurement_reflns_used 9929
_cell_measurement_temperature 298(2)
_cell_measurement_theta_max 24.32
_cell_measurement_theta_min 2.18
_cell_volume 5265(3)
_computing_cell_refinement
;
SAINT (Bruker, 2007)
;
_computing_data_collection
;
SMART (Bruker, 2007)
;
_computing_data_reduction
;
SAINT (Bruker, 2007)
;
_computing_molecular_graphics
;
SHELXTL (Sheldrick, 2008)
;
_computing_publication_material
;
SHELXTL (Sheldrick, 2008)
;
_computing_structure_refinement
;
SHELXL97 (Sheldrick, 2008)
;
_computing_structure_solution
;
SHELXS97 (Sheldrick, 2008)
;
_diffrn_ambient_temperature 298(2)
_diffrn_measured_fraction_theta_full 0.996
_diffrn_measured_fraction_theta_max 0.996
_diffrn_measurement_device_type 'Bruker SMART CCD area-detector'
_diffrn_measurement_method 'phi and omega scans'
_diffrn_radiation_monochromator graphite
_diffrn_radiation_source 'fine-focus sealed tube'
_diffrn_radiation_type MoK\a
_diffrn_radiation_wavelength 0.71069
_diffrn_reflns_av_R_equivalents 0.0559
_diffrn_reflns_av_sigmaI/netI 0.0536
_diffrn_reflns_limit_h_max 12
_diffrn_reflns_limit_h_min -11
_diffrn_reflns_limit_k_max 26
_diffrn_reflns_limit_k_min -25
_diffrn_reflns_limit_l_max 28
_diffrn_reflns_limit_l_min -28
_diffrn_reflns_number 37288
_diffrn_reflns_theta_full 25.50
_diffrn_reflns_theta_max 25.50
_diffrn_reflns_theta_min 1.29
_exptl_absorpt_coefficient_mu 1.513
_exptl_absorpt_correction_T_max 0.7417
_exptl_absorpt_correction_T_min 0.7128
_exptl_absorpt_correction_type psi-scan
_exptl_absorpt_process_details
;
(SADABS; Bruker, 2007)
;
_exptl_crystal_colour red
_exptl_crystal_density_diffrn 1.616
_exptl_crystal_density_method 'not measured'
_exptl_crystal_description block
_exptl_crystal_F_000 2548
_exptl_crystal_size_max 0.24
_exptl_crystal_size_mid 0.22
_exptl_crystal_size_min 0.21
_platon_squeeze_details
;
;
_refine_diff_density_max 0.846
_refine_diff_density_min -1.415
_refine_ls_extinction_method none
_refine_ls_goodness_of_fit_ref 1.090
_refine_ls_hydrogen_treatment constr
_refine_ls_matrix_type full
_refine_ls_number_parameters 770
_refine_ls_number_reflns 9781
_refine_ls_number_restraints 0
_refine_ls_restrained_S_all 1.090
_refine_ls_R_factor_all 0.0826
_refine_ls_R_factor_gt 0.0638
_refine_ls_shift/su_max 0.020
_refine_ls_shift/su_mean 0.001
_refine_ls_structure_factor_coef Fsqd
_refine_ls_weighting_details 'calc w=1/[\s^2^(Fo^2^)+(0.0384P)^2^+26.1086P] where P=(Fo^2^+2Fc^2^)/3'
_refine_ls_weighting_scheme calc
_refine_ls_wR_factor_gt 0.1348
_refine_ls_wR_factor_ref 0.1431
_reflns_number_gt 7812
_reflns_number_total 9781
_reflns_threshold_expression >2sigma(I)
_cod_data_source_file xu4016sup1.cif
_cod_data_source_block I
_cod_depositor_comments 'Adding full bibliography for 1544441.cif.'
_cod_original_sg_symbol_H-M 'P 21/n'
_cod_database_code 1544441
_cod_database_fobs_code 1544441

loop_
_symmetry_equiv_pos_as_xyz
'x, y, z'
'-x+1/2, y+1/2, -z+1/2'
'-x, -y, -z'
'x-1/2, -y-1/2, z-1/2'

loop_
_atom_site_type_symbol
_atom_site_label
_atom_site_fract_x
_atom_site_fract_y
_atom_site_fract_z
_atom_site_U_iso_or_equiv
_atom_site_adp_type
_atom_site_calc_flag
_atom_site_refinement_flags
_atom_site_occupancy
_atom_site_symmetry_multiplicity
_atom_site_disorder_assembly
_atom_site_disorder_group
S S2 0.5249(17) 0.6856(12) 0.4449(8) 0.090(3) Uani d P 0.662(10) 1 A 1
C C41 0.494(7) 0.6822(17) 0.512(3) 0.086(10) Uani d P 0.662(10) 1 A 1
H H41 0.4114 0.6758 0.5194 0.103 Uiso calc PR 0.662(10) 1 A 1
C C42 0.604(9) 0.690(3) 0.555(4) 0.080(12) Uani d P 0.662(10) 1 A 1
H H42 0.6057 0.6901 0.5953 0.096 Uiso calc PR 0.662(10) 1 A 1
C C43 0.717(5) 0.697(3) 0.528(2) 0.078(14) Uani d P 0.662(10) 1 A 1
H H43 0.8016 0.7027 0.5483 0.094 Uiso calc PR 0.662(10) 1 A 1
C C44 0.68(2) 0.694(9) 0.467(10) 0.06(2) Uani d P 0.662(10) 1 A 1
S S2' 0.748(3) 0.7062(16) 0.5382(12) 0.073(5) Uani d P 0.338(10) 1 A 2
C C42' 0.509(13) 0.706(3) 0.511(6) 0.09(2) Uani d P 0.338(10) 1 A 2
H H42' 0.4243 0.7095 0.5173 0.105 Uiso calc PR 0.338(10) 1 A 2
C C41' 0.622(19) 0.709(5) 0.556(9) 0.08(2) Uani d P 0.338(10) 1 A 2
H H41' 0.6164 0.7128 0.5955 0.099 Uiso calc PR 0.338(10) 1 A 2
C C43' 0.547(11) 0.697(7) 0.454(5) 0.10(4) Uani d P 0.338(10) 1 A 2
H H43' 0.4921 0.6910 0.4181 0.114 Uiso calc PR 0.338(10) 1 A 2
C C44' 0.70(4) 0.698(18) 0.47(2) 0.06(5) Uani d P 0.338(10) 1 A 2
S S4 0.311(2) 0.7632(9) 0.2735(9) 0.077(2) Uani d P 0.662(10) 1 A 1
C C33 0.181(8) 0.808(3) 0.249(3) 0.082(17) Uani d P 0.662(10) 1 A 1
H H33 0.1055 0.8057 0.2640 0.098 Uiso calc PR 0.662(10) 1 A 1
C C34 0.198(6) 0.849(3) 0.2038(19) 0.082(11) Uani d P 0.662(10) 1 A 1
H H34 0.1338 0.8753 0.1855 0.099 Uiso calc PR 0.662(10) 1 A 1
C C35 0.326(9) 0.844(4) 0.190(4) 0.08(3) Uani d P 0.662(10) 1 A 1
H H35 0.3586 0.8664 0.1620 0.098 Uiso calc PR 0.662(10) 1 A 1
C C36 0.392(9) 0.796(4) 0.226(4) 0.06(3) Uani d P 0.662(10) 1 A 1
S S4' 0.308(6) 0.852(2) 0.1931(19) 0.079(6) Uani d P 0.338(10) 1 A 2
C C34' 0.183(18) 0.791(7) 0.263(7) 0.08(2) Uani d P 0.338(10) 1 A 2
H H34' 0.1202 0.7746 0.2821 0.093 Uiso calc PR 0.338(10) 1 A 2
C C33' 0.181(11) 0.842(5) 0.224(3) 0.07(2) Uani d P 0.338(10) 1 A 2
H H33' 0.1099 0.8683 0.2167 0.087 Uiso calc PR 0.338(10) 1 A 2
C C35' 0.319(14) 0.772(6) 0.264(6) 0.09(5) Uani d P 0.338(10) 1 A 2
H H35' 0.3538 0.7418 0.2905 0.109 Uiso calc PR 0.338(10) 1 A 2
C C36' 0.40(2) 0.795(8) 0.228(8) 0.07(6) Uani d P 0.338(10) 1 A 2
C C1 -0.2577(12) 0.3626(6) 0.0335(6) 0.123(5) Uani d . 1 1 . .
H H1A -0.2329 0.3472 -0.0012 0.184 Uiso calc R 1 1 . .
H H1B -0.3507 0.3647 0.0278 0.184 Uiso calc R 1 1 . .
H H1C -0.2255 0.3359 0.0656 0.184 Uiso calc R 1 1 . .
C C2 -0.2884(11) 0.4743(6) 0.0322(5) 0.110(4) Uani d . 1 1 . .
H H2A -0.2806 0.5007 0.0655 0.166 Uiso calc R 1 1 . .
H H2B -0.3763 0.4602 0.0214 0.166 Uiso calc R 1 1 . .
H H2C -0.2653 0.4965 0.0002 0.166 Uiso calc R 1 1 . .
C C3 -0.0744(11) 0.4306(5) 0.0667(4) 0.080(3) Uani d . 1 1 . .
C C4 0.0107(12) 0.3808(5) 0.0796(5) 0.103(4) Uani d . 1 1 . .
H H4 -0.0209 0.3412 0.0733 0.123 Uiso calc R 1 1 . .
C C5 0.1423(12) 0.3905(5) 0.1016(5) 0.103(4) Uani d . 1 1 . .
H H5 0.1952 0.3563 0.1105 0.123 Uiso calc R 1 1 . .
C C6 0.1986(11) 0.4468(5) 0.1111(4) 0.081(3) Uani d . 1 1 . .
C C7 0.1139(11) 0.4955(5) 0.0988(4) 0.084(3) Uani d . 1 1 . .
H H7 0.1470 0.5348 0.1055 0.101 Uiso calc R 1 1 . .
C C8 -0.0152(11) 0.4888(5) 0.0772(4) 0.082(3) Uani d . 1 1 . .
H H8 -0.0665 0.5236 0.0692 0.099 Uiso calc R 1 1 . .
C C9 0.3388(12) 0.4575(5) 0.1357(4) 0.087(3) Uani d . 1 1 . .
H H9 0.3644 0.4976 0.1449 0.104 Uiso calc R 1 1 . .
C C10 0.4279(12) 0.4159(5) 0.1454(4) 0.087(3) Uani d . 1 1 . .
H H10 0.4043 0.3754 0.1373 0.104 Uiso calc R 1 1 . .
C C11 0.5645(11) 0.4299(4) 0.1686(4) 0.075(3) Uani d . 1 1 . .
C C12 0.6550(12) 0.3826(4) 0.1725(4) 0.088(3) Uani d . 1 1 . .
H H12 0.6270 0.3433 0.1613 0.105 Uiso calc R 1 1 . .
C C13 0.7826(11) 0.3931(4) 0.1923(4) 0.083(3) Uani d . 1 1 . .
H H13 0.8412 0.3609 0.1952 0.100 Uiso calc R 1 1 . .
C C14 0.7437(11) 0.4988(4) 0.2029(4) 0.081(3) Uani d . 1 1 . .
H H14 0.7750 0.5383 0.2107 0.097 Uiso calc R 1 1 . .
C C15 0.6147(10) 0.4878(4) 0.1862(4) 0.077(3) Uani d . 1 1 . .
H H15 0.5571 0.5200 0.1864 0.092 Uiso calc R 1 1 . .
C C16 0.9678(10) 0.4600(5) 0.2285(5) 0.099(3) Uani d . 1 1 . .
H H16A 0.9879 0.4589 0.2704 0.148 Uiso calc R 1 1 . .
H H16B 0.9915 0.4992 0.2152 0.148 Uiso calc R 1 1 . .
H H16C 1.0154 0.4286 0.2131 0.148 Uiso calc R 1 1 . .
C C17 1.1792(11) 0.4745(5) 0.4335(5) 0.095(3) Uani d . 1 1 . .
H H17 1.2678 0.4666 0.4427 0.115 Uiso calc R 1 1 . .
C C18 1.0904(13) 0.4435(5) 0.4554(4) 0.092(3) Uani d . 1 1 . .
H H18 1.1132 0.4124 0.4825 0.111 Uiso calc R 1 1 . .
C C19 0.9631(8) 0.4601(3) 0.4355(3) 0.0549(19) Uani d . 1 1 . .
H H19 0.8910 0.4416 0.4457 0.066 Uiso calc R 1 1 . .
C C20 0.9601(8) 0.5110(3) 0.3961(3) 0.0546(19) Uani d . 1 1 . .
C C21 0.8490(7) 0.5459(3) 0.3634(3) 0.0472(17) Uani d . 1 1 . .
C C22 0.7215(7) 0.5298(3) 0.3675(3) 0.0545(19) Uani d . 1 1 . .
H H22 0.7091 0.5017 0.3957 0.065 Uiso calc R 1 1 . .
C C23 0.6151(7) 0.5539(3) 0.3316(3) 0.0532(18) Uani d . 1 1 . .
C C24 0.4809(9) 0.5292(5) 0.3360(4) 0.073(3) Uani d . 1 1 . .
C C25 1.3133(8) 0.6296(4) 0.1907(5) 0.073(3) Uani d . 1 1 . .
H H25 1.4007 0.6220 0.2053 0.087 Uiso calc R 1 1 . .
C C26 1.2682(10) 0.6534(5) 0.1378(5) 0.084(3) Uani d . 1 1 . .
H H26 1.3233 0.6646 0.1128 0.101 Uiso calc R 1 1 . .
C C27 1.1305(7) 0.6606(3) 0.1221(4) 0.060(2) Uani d . 1 1 . .
H H27 1.0840 0.6753 0.0868 0.071 Uiso calc R 1 1 . .
C C28 1.0779(7) 0.6407(3) 0.1718(3) 0.0489(17) Uani d . 1 1 . .
C C29 0.9424(6) 0.6419(3) 0.1792(3) 0.0432(15) Uani d . 1 1 . .
C C30 0.8405(7) 0.6459(4) 0.1295(3) 0.0506(18) Uani d . 1 1 . .
H H30 0.8608 0.6486 0.0925 0.061 Uiso calc R 1 1 . .
C C31 0.7144(7) 0.6457(3) 0.1349(3) 0.0474(17) Uani d . 1 1 . .
C C32 0.6096(8) 0.6440(5) 0.0784(3) 0.066(2) Uani d . 1 1 . .
C C37 0.5247(8) 0.7746(3) 0.2253(3) 0.0493(17) Uani d . 1 1 . .
C C38 0.5972(8) 0.8030(4) 0.1872(3) 0.057(2) Uani d . 1 1 A .
H H38 0.5545 0.8292 0.1584 0.069 Uiso calc R 1 1 . .
C C39 0.7265(8) 0.7933(3) 0.1912(3) 0.0536(19) Uani d . 1 1 . .
C C40 0.7969(11) 0.8301(5) 0.1504(5) 0.086(3) Uani d . 1 1 A .
C C45 0.7666(7) 0.6981(3) 0.4222(3) 0.0520(18) Uani d . 1 1 . .
C C46 0.9019(7) 0.7033(4) 0.4371(3) 0.0543(19) Uani d . 1 1 A .
H H46 0.9416 0.7006 0.4762 0.065 Uiso calc R 1 1 . .
C C47 0.9790(7) 0.7124(3) 0.3960(3) 0.0485(17) Uani d . 1 1 . .
C C48 1.1227(9) 0.7182(5) 0.4182(4) 0.071(2) Uani d . 1 1 A .
F F1 0.4821(6) 0.4883(3) 0.3774(3) 0.130(3) Uani d . 1 1 . .
F F2 0.4023(5) 0.5737(3) 0.3442(3) 0.108(2) Uani d . 1 1 . .
F F3 0.4230(6) 0.5022(3) 0.2871(3) 0.115(2) Uani d . 1 1 . .
F F4 1.1657(6) 0.6989(5) 0.4695(3) 0.175(4) Uani d . 1 1 . .
F F5 1.1919(6) 0.6924(5) 0.3847(4) 0.164(4) Uani d . 1 1 . .
F F6 1.1618(8) 0.7730(4) 0.4169(5) 0.193(5) Uani d . 1 1 . .
F F7 0.8944(7) 0.7999(3) 0.1369(3) 0.128(3) Uani d . 1 1 . .
F F8 0.8487(10) 0.8796(4) 0.1753(4) 0.173(4) Uani d . 1 1 . .
F F9 0.7234(8) 0.8450(4) 0.1012(3) 0.159(4) Uani d . 1 1 . .
F F10 0.5265(6) 0.5973(3) 0.0786(2) 0.0957(18) Uani d . 1 1 . .
F F11 0.5367(5) 0.6943(3) 0.0729(2) 0.0931(17) Uani d . 1 1 . .
F F12 0.6568(5) 0.6376(4) 0.0298(2) 0.110(2) Uani d . 1 1 . .
Gd Gd1 0.76013(3) 0.672150(16) 0.279170(14) 0.03944(11) Uani d . 1 1 . .
N N1 -0.2036(9) 0.4232(4) 0.0462(4) 0.095(3) Uani d . 1 1 . .
N N2 0.8261(8) 0.4500(3) 0.2079(3) 0.074(2) Uani d . 1 1 . .
O O1 0.6103(4) 0.5937(2) 0.2912(2) 0.0522(12) Uani d . 1 1 A .
O O2 0.8757(5) 0.5884(2) 0.3318(2) 0.0559(13) Uani d . 1 1 A .
O O3 0.7060(5) 0.6942(3) 0.3707(2) 0.0621(15) Uani d . 1 1 A .
O O4 0.9438(5) 0.7172(2) 0.3414(2) 0.0561(13) Uani d . 1 1 A .
O O5 0.5705(4) 0.7338(2) 0.2614(2) 0.0519(12) Uani d . 1 1 A .
O O6 0.8026(5) 0.7606(2) 0.2270(2) 0.0491(12) Uani d . 1 1 A .
O O7 0.6642(4) 0.6448(2) 0.17983(18) 0.0455(11) Uani d . 1 1 A .
O O8 0.9229(4) 0.6357(2) 0.2300(2) 0.0509(12) Uani d . 1 1 A .
S S1 1.1113(2) 0.52987(14) 0.38679(13) 0.0916(8) Uani d . 1 1 . .
S S3 1.1934(2) 0.61484(13) 0.22812(11) 0.0787(7) Uani d . 1 1 . .

loop_
_atom_site_aniso_label
_atom_site_aniso_U_11
_atom_site_aniso_U_22
_atom_site_aniso_U_33
_atom_site_aniso_U_12
_atom_site_aniso_U_13
_atom_site_aniso_U_23
S2 0.066(4) 0.143(9) 0.064(4) -0.006(4) 0.022(3) -0.012(4)
C41 0.084(17) 0.11(3) 0.068(13) 0.00(2) 0.027(12) -0.01(2)
C42 0.08(2) 0.10(4) 0.059(13) 0.01(3) 0.025(14) 0.00(3)
C43 0.08(3) 0.09(2) 0.07(2) 0.005(17) 0.019(17) -0.004(15)
C44 0.06(4) 0.09(7) 0.05(3) 0.01(4) 0.02(3) 0.00(4)
S2' 0.078(11) 0.088(9) 0.057(7) 0.005(7) 0.024(8) 0.002(7)
C42' 0.08(4) 0.10(6) 0.08(3) 0.00(4) 0.03(3) -0.01(5)
C41' 0.09(5) 0.10(6) 0.07(3) 0.00(5) 0.03(3) 0.00(5)
C43' 0.10(8) 0.12(6) 0.07(6) 0.02(5) 0.04(5) 0.01(5)
C44' 0.06(8) 0.07(7) 0.06(8) -0.01(6) 0.01(4) 0.00(4)
S4 0.063(4) 0.097(5) 0.080(4) 0.019(4) 0.032(4) -0.007(5)
C33 0.065(14) 0.09(5) 0.09(5) 0.02(3) 0.01(3) -0.01(2)
C34 0.07(2) 0.089(18) 0.09(3) 0.025(14) 0.007(19) -0.02(2)
C35 0.06(4) 0.08(3) 0.10(3) 0.017(18) 0.002(18) -0.011(16)
C36 0.05(4) 0.07(4) 0.07(4) 0.02(3) 0.01(3) -0.02(3)
S4' 0.060(11) 0.082(11) 0.088(11) 0.013(12) 0.000(8) 0.002(11)
C34' 0.07(3) 0.08(6) 0.08(6) 0.02(4) 0.01(3) 0.00(3)
C33' 0.06(3) 0.08(4) 0.07(6) 0.03(4) 0.01(4) -0.01(4)
C35' 0.07(5) 0.12(7) 0.09(7) 0.02(4) 0.03(4) 0.01(4)
C36' 0.07(9) 0.08(9) 0.06(7) 0.01(6) 0.00(6) 0.01(5)
C1 0.116(10) 0.117(10) 0.120(10) -0.017(8) -0.016(8) -0.040(8)
C2 0.104(9) 0.125(10) 0.094(8) 0.030(8) -0.002(7) 0.000(7)
C3 0.095(8) 0.070(6) 0.072(6) 0.009(6) 0.011(5) -0.013(5)
C4 0.103(9) 0.061(6) 0.140(10) 0.005(6) 0.009(8) -0.021(6)
C5 0.095(9) 0.074(7) 0.135(10) 0.024(6) 0.013(7) 0.009(7)
C6 0.092(8) 0.073(7) 0.078(6) -0.004(6) 0.014(5) -0.005(5)
C7 0.100(8) 0.067(6) 0.083(7) 0.004(6) 0.013(6) -0.009(5)
C8 0.100(8) 0.072(6) 0.072(6) 0.021(6) 0.010(6) -0.006(5)
C9 0.122(9) 0.057(6) 0.085(7) -0.006(6) 0.031(6) -0.006(5)
C10 0.119(9) 0.060(6) 0.085(7) -0.011(6) 0.031(6) -0.005(5)
C11 0.098(8) 0.073(6) 0.055(5) -0.011(6) 0.018(5) 0.005(4)
C12 0.121(9) 0.056(6) 0.075(6) -0.011(6) -0.005(6) 0.005(5)
C13 0.111(9) 0.062(6) 0.068(6) 0.011(6) -0.004(6) 0.011(5)
C14 0.119(9) 0.049(5) 0.083(6) -0.013(6) 0.039(6) 0.026(4)
C15 0.091(7) 0.058(6) 0.089(7) -0.008(5) 0.036(6) -0.004(5)
C16 0.094(8) 0.097(8) 0.096(8) 0.007(7) -0.002(6) 0.006(6)
C17 0.073(7) 0.115(9) 0.088(7) 0.051(7) -0.011(6) 0.007(7)
C18 0.126(10) 0.074(7) 0.073(6) 0.039(7) 0.011(7) 0.019(5)
C19 0.062(5) 0.051(4) 0.049(4) 0.004(4) 0.004(4) 0.011(3)
C20 0.064(5) 0.047(4) 0.052(4) 0.010(4) 0.007(4) 0.003(3)
C21 0.052(4) 0.039(4) 0.052(4) 0.002(3) 0.012(3) 0.004(3)
C22 0.055(5) 0.052(5) 0.058(4) 0.000(4) 0.013(4) 0.015(4)
C23 0.052(5) 0.054(5) 0.054(4) -0.008(4) 0.013(4) 0.002(4)
C24 0.049(5) 0.091(7) 0.083(6) -0.006(5) 0.022(5) 0.017(6)
C25 0.034(4) 0.081(6) 0.109(8) -0.004(4) 0.029(5) -0.024(6)
C26 0.072(7) 0.094(8) 0.099(8) -0.013(5) 0.045(6) -0.010(6)
C27 0.042(4) 0.059(5) 0.087(6) 0.000(4) 0.035(4) 0.005(4)
C28 0.036(4) 0.050(4) 0.062(4) 0.004(3) 0.014(3) -0.005(4)
C29 0.040(4) 0.040(4) 0.051(4) 0.006(3) 0.013(3) 0.002(3)
C30 0.043(4) 0.071(5) 0.042(4) 0.009(4) 0.020(3) 0.001(3)
C31 0.057(4) 0.062(4) 0.025(3) 0.020(4) 0.013(3) -0.011(3)
C32 0.055(5) 0.094(7) 0.047(4) 0.022(5) 0.003(4) 0.001(4)
C37 0.048(5) 0.045(4) 0.053(4) 0.007(4) 0.004(3) -0.007(3)
C38 0.053(5) 0.057(5) 0.060(5) 0.013(4) 0.007(4) 0.017(4)
C39 0.069(5) 0.049(4) 0.045(4) 0.005(4) 0.014(4) 0.013(3)
C40 0.101(8) 0.080(7) 0.087(7) 0.036(7) 0.042(6) 0.040(6)
C45 0.054(5) 0.049(4) 0.052(4) 0.006(4) 0.006(4) 0.006(3)
C46 0.053(5) 0.066(5) 0.041(4) 0.000(4) 0.002(3) 0.003(3)
C47 0.055(4) 0.045(4) 0.043(4) -0.011(3) 0.004(3) 0.005(3)
C48 0.056(5) 0.090(7) 0.065(5) -0.020(5) 0.009(4) 0.008(5)
F1 0.083(4) 0.160(6) 0.148(6) -0.026(4) 0.028(4) 0.086(5)
F2 0.066(4) 0.115(5) 0.153(6) -0.001(3) 0.046(4) 0.003(4)
F3 0.087(4) 0.131(6) 0.125(5) -0.054(4) 0.014(4) -0.018(4)
F4 0.058(4) 0.350(13) 0.104(5) -0.025(5) -0.014(3) 0.093(7)
F5 0.058(4) 0.296(12) 0.135(6) 0.004(5) 0.012(4) -0.064(7)
F6 0.102(6) 0.124(7) 0.323(14) -0.062(5) -0.036(7) 0.040(8)
F7 0.132(6) 0.137(6) 0.139(6) 0.033(5) 0.086(5) 0.067(5)
F8 0.268(11) 0.096(5) 0.188(8) -0.078(6) 0.125(8) 0.002(5)
F9 0.133(6) 0.246(10) 0.106(5) 0.033(6) 0.040(5) 0.113(6)
F10 0.086(4) 0.109(4) 0.079(4) -0.017(4) -0.017(3) -0.011(3)
F11 0.087(4) 0.109(4) 0.072(3) 0.032(3) -0.013(3) 0.006(3)
F12 0.084(4) 0.202(7) 0.043(3) 0.021(4) 0.008(3) -0.012(3)
Gd1 0.03767(18) 0.04414(19) 0.03731(17) 0.00276(16) 0.00926(12) 0.00810(15)
N1 0.087(6) 0.085(6) 0.104(7) -0.003(5) -0.006(5) -0.013(5)
N2 0.108(7) 0.063(5) 0.046(4) -0.012(5) 0.000(4) 0.007(3)
O1 0.041(3) 0.058(3) 0.055(3) -0.005(2) 0.005(2) 0.014(2)
O2 0.045(3) 0.058(3) 0.063(3) 0.003(2) 0.008(2) 0.026(3)
O3 0.045(3) 0.102(4) 0.039(3) 0.005(3) 0.007(2) 0.001(3)
O4 0.052(3) 0.071(3) 0.045(3) -0.017(3) 0.009(2) 0.011(2)
O5 0.045(3) 0.061(3) 0.055(3) 0.019(2) 0.021(2) 0.017(2)
O6 0.047(3) 0.049(3) 0.053(3) 0.002(2) 0.016(2) 0.013(2)
O7 0.033(2) 0.068(3) 0.037(2) 0.008(2) 0.0113(19) 0.000(2)
O8 0.039(3) 0.066(3) 0.050(3) 0.015(2) 0.013(2) 0.011(2)
S1 0.0607(15) 0.105(2) 0.107(2) 0.0156(14) 0.0109(14) 0.0301(16)
S3 0.0507(12) 0.0977(19) 0.0861(16) 0.0040(12) 0.0097(11) -0.0017(14)

loop_
_atom_type_symbol
_atom_type_description
_atom_type_scat_dispersion_real
_atom_type_scat_dispersion_imag
_atom_type_scat_source
C C 0.0033 0.0016 'International Tables Vol C Tables 4.2.6.8 and 6.1.1.4'
H H 0.0000 0.0000 'International Tables Vol C Tables 4.2.6.8 and 6.1.1.4'
N N 0.0061 0.0033 'International Tables Vol C Tables 4.2.6.8 and 6.1.1.4'
O O 0.0106 0.0060 'International Tables Vol C Tables 4.2.6.8 and 6.1.1.4'
F F 0.0171 0.0103 'International Tables Vol C Tables 4.2.6.8 and 6.1.1.4'
S S 0.1246 0.1234 'International Tables Vol C Tables 4.2.6.8 and 6.1.1.4'
Gd Gd -0.1653 3.9035 'International Tables Vol C Tables 4.2.6.8 and 6.1.1.4'

loop_
_geom_angle_atom_site_label_1
_geom_angle_atom_site_label_2
_geom_angle_atom_site_label_3
_geom_angle
C44 S2 C41 94(8)
C42 C41 S2 113(5)
C42 C41 H41 123.3
S2 C41 H41 123.3
C41 C42 C43 109(7)
C41 C42 H42 125.6
C43 C42 H42 125.6
C44 C43 C42 111(10)
C44 C43 H43 124.6
C42 C43 H43 124.6
C43 C44 C45 128(10)
C43 C44 S2 113(10)
C45 C44 S2 119(10)
C41' S2' C44' 99(10)
C41' C42' C43' 110(10)
C41' C42' H42' 124.0
C43' C42' H42' 125.1
C42' C41' S2' 117(10)
C42' C41' H41' 121.5
S2' C41' H41' 121.5
C42' C43' C44' 105(10)
C42' C43' H43' 127.3
C44' C43' H43' 130.0
C43' C44' S2' 111(10)
C36 S4 C33 90(4)
C34 C33 S4 114(5)
C34 C33 H33 124.0
S4 C33 H33 122.8
C33 C34 C35 112(6)
C33 C34 H34 124.0
C35 C34 H34 124.0
C36 C35 C34 106(7)
C36 C35 H35 127.0
C34 C35 H35 127.0
C35 C36 C37 124(9)
C35 C36 S4 117(7)
C37 C36 S4 118(6)
C33' S4' C36' 96(9)
C33' C34' C35' 97(10)
C33' C34' H34' 131.4
C35' C34' H34' 131.5
C34' C33' S4' 117(10)
C34' C33' H33' 121.3
S4' C33' H33' 121.3
C36' C35' C34' 125(10)
C36' C35' H35' 117.5
C34' C35' H35' 117.5
C35' C36' C37 125(10)
C35' C36' S4' 104(10)
C37 C36' S4' 131(10)
N1 C1 H1A 109.5
N1 C1 H1B 109.5
H1A C1 H1B 109.5
N1 C1 H1C 109.5
H1A C1 H1C 109.5
H1B C1 H1C 109.5
N1 C2 H2A 109.5
N1 C2 H2B 109.5
H2A C2 H2B 109.5
N1 C2 H2C 109.5
H2A C2 H2C 109.5
H2B C2 H2C 109.5
N1 C3 C4 122.4(10)
N1 C3 C8 122.7(9)
C4 C3 C8 114.9(10)
C5 C4 C3 120.4(10)
C5 C4 H4 119.8
C3 C4 H4 119.8
C6 C5 C4 124.3(10)
C6 C5 H5 117.8
C4 C5 H5 117.8
C5 C6 C7 114.8(10)
C5 C6 C9 124.7(10)
C7 C6 C9 120.4(10)
C8 C7 C6 123.4(10)
C8 C7 H7 118.3
C6 C7 H7 118.3
C7 C8 C3 122.1(10)
C7 C8 H8 119.0
C3 C8 H8 119.0
C10 C9 C6 125.6(10)
C10 C9 H9 117.2
C6 C9 H9 117.2
C9 C10 C11 122.7(10)
C9 C10 H10 118.7
C11 C10 H10 118.7
C12 C11 C15 116.0(10)
C12 C11 C10 118.3(9)
C15 C11 C10 125.7(10)
C13 C12 C11 120.9(9)
C13 C12 H12 119.5
C11 C12 H12 119.5
C12 C13 N2 120.7(10)
C12 C13 H13 119.6
N2 C13 H13 119.6
C15 C14 N2 117.8(9)
C15 C14 H14 121.1
N2 C14 H14 121.1
C14 C15 C11 122.8(10)
C14 C15 H15 118.6
C11 C15 H15 118.6
N2 C16 H16A 109.5
N2 C16 H16B 109.5
H16A C16 H16B 109.5
N2 C16 H16C 109.5
H16A C16 H16C 109.5
H16B C16 H16C 109.5
C18 C17 S1 111.9(8)
C18 C17 H17 124.1
S1 C17 H17 124.1
C17 C18 C19 116.2(9)
C17 C18 H18 121.9
C19 C18 H18 121.9
C18 C19 C20 108.7(8)
C18 C19 H19 125.7
C20 C19 H19 125.7
C19 C20 C21 130.3(7)
C19 C20 S1 111.4(6)
C21 C20 S1 118.3(6)
O2 C21 C22 123.4(7)
O2 C21 C20 116.4(7)
C22 C21 C20 120.2(6)
C23 C22 C21 122.6(7)
C23 C22 H22 118.7
C21 C22 H22 118.7
O1 C23 C22 128.8(7)
O1 C23 C24 112.6(7)
C22 C23 C24 118.4(7)
F1 C24 F2 108.3(8)
F1 C24 F3 105.6(9)
F2 C24 F3 105.0(8)
F1 C24 C23 114.3(8)
F2 C24 C23 111.0(8)
F3 C24 C23 112.0(7)
C26 C25 S3 112.5(7)
C26 C25 H25 123.7
S3 C25 H25 123.7
C25 C26 C27 116.1(8)
C25 C26 H26 122.0
C27 C26 H26 122.0
C26 C27 C28 106.6(8)
C26 C27 H27 126.7
C28 C27 H27 126.7
C27 C28 C29 128.3(7)
C27 C28 S3 113.2(5)
C29 C28 S3 118.4(5)
O8 C29 C30 123.2(6)
O8 C29 C28 116.8(6)
C30 C29 C28 119.9(6)
C31 C30 C29 121.2(6)
C31 C30 H30 119.4
C29 C30 H30 119.4
O7 C31 C30 130.6(6)
O7 C31 C32 111.5(6)
C30 C31 C32 117.8(6)
F12 C32 F11 107.9(7)
F12 C32 F10 105.7(8)
F11 C32 F10 105.5(7)
F12 C32 C31 114.2(7)
F11 C32 C31 111.3(7)
F10 C32 C31 111.7(7)
O5 C37 C38 123.2(7)
O5 C37 C36' 116(8)
C38 C37 C36' 121(8)
O5 C37 C36 117(4)
C38 C37 C36 120(4)
C39 C38 C37 122.4(7)
C39 C38 H38 118.8
C37 C38 H38 118.8
O6 C39 C38 129.1(7)
O6 C39 C40 112.9(7)
C38 C39 C40 117.8(7)
F8 C40 F9 108.2(10)
F8 C40 F7 104.5(11)
F9 C40 F7 105.8(9)
F8 C40 C39 111.7(9)
F9 C40 C39 113.9(10)
F7 C40 C39 112.1(8)
O3 C45 C44' 118(10)
O3 C45 C46 123.3(7)
C44' C45 C46 119(10)
O3 C45 C44 113(9)
C46 C45 C44 123(9)
C47 C46 C45 122.7(7)
C47 C46 H46 118.6
C45 C46 H46 118.6
O4 C47 C46 128.0(7)
O4 C47 C48 114.9(7)
C46 C47 C48 117.1(7)
F4 C48 F6 106.4(10)
F4 C48 F5 106.6(10)
F6 C48 F5 100.1(9)
F4 C48 C47 116.6(7)
F6 C48 C47 112.3(9)
F5 C48 C47 113.4(8)
O3 Gd1 O8 145.78(17)
O3 Gd1 O6 113.47(19)
O8 Gd1 O6 78.58(16)
O3 Gd1 O5 72.66(17)
O8 Gd1 O5 139.85(16)
O6 Gd1 O5 71.39(16)
O3 Gd1 O1 76.16(19)
O8 Gd1 O1 111.65(18)
O6 Gd1 O1 147.37(16)
O5 Gd1 O1 83.11(17)
O3 Gd1 O4 70.91(17)
O8 Gd1 O4 81.99(18)
O6 Gd1 O4 76.49(17)
O5 Gd1 O4 114.97(19)
O1 Gd1 O4 134.31(16)
O3 Gd1 O2 83.09(18)
O8 Gd1 O2 69.56(16)
O6 Gd1 O2 139.31(16)
O5 Gd1 O2 147.91(16)
O1 Gd1 O2 70.68(16)
O4 Gd1 O2 74.64(17)
O3 Gd1 O7 142.07(16)
O8 Gd1 O7 70.05(15)
O6 Gd1 O7 78.17(17)
O5 Gd1 O7 78.07(16)
O1 Gd1 O7 76.86(16)
O4 Gd1 O7 145.33(15)
O2 Gd1 O7 112.17(17)
C3 N1 C2 121.7(9)
C3 N1 C1 120.3(9)
C2 N1 C1 117.8(10)
C13 N2 C14 121.5(9)
C13 N2 C16 119.2(9)
C14 N2 C16 119.3(8)
C23 O1 Gd1 130.2(4)
C21 O2 Gd1 136.1(5)
C45 O3 Gd1 135.7(5)
C47 O4 Gd1 128.7(4)
C37 O5 Gd1 136.1(5)
C39 O6 Gd1 130.1(5)
C31 O7 Gd1 129.0(4)
C29 O8 Gd1 133.5(4)
C17 S1 C20 91.8(5)
C25 S3 C28 91.6(5)

loop_
_geom_bond_atom_site_label_1
_geom_bond_atom_site_label_2
_geom_bond_distance
S2 C44 1.6(2)
S2 C41 1.65(6)
C41 C42 1.40(12)
C41 H41 0.9300
C42 C43 1.46(11)
C42 H42 0.9300
C43 C44 1.4(2)
C43 H43 0.9300
C44 C45 1.51(19)
S2' C41' 1.5(2)
S2' C44' 1.7(5)
C42' C41' 1.4(2)
C42' C43' 1.48(17)
C42' H42' 0.9300
C41' H41' 0.9300
C43' C44' 1.5(4)
C43' H43' 0.9300
C44' C45 1.4(4)
S4 C36 1.68(11)
S4 C33 1.68(7)
C33 C34 1.42(6)
C33 H33 0.9300
C34 C35 1.45(11)
C34 H34 0.9300
C35 C36 1.44(12)
C35 H35 0.9300
C36 C37 1.48(8)
S4' C33' 1.65(10)
S4' C36' 1.66(17)
C34' C33' 1.44(12)
C34' C35' 1.5(2)
C34' H34' 0.9300
C33' H33' 0.9300
C35' C36' 1.4(3)
C35' H35' 0.9300
C36' C37 1.43(18)
C1 N1 1.451(13)
C1 H1A 0.9600
C1 H1B 0.9600
C1 H1C 0.9600
C2 N1 1.427(13)
C2 H2A 0.9600
C2 H2B 0.9600
C2 H2C 0.9600
C3 N1 1.358(12)
C3 C4 1.403(14)
C3 C8 1.419(14)
C4 C5 1.394(15)
C4 H4 0.9300
C5 C6 1.367(14)
C5 H5 0.9300
C6 C7 1.382(13)
C6 C9 1.491(14)
C7 C8 1.360(13)
C7 H7 0.9300
C8 H8 0.9300
C9 C10 1.294(13)
C9 H9 0.9300
C10 C11 1.464(14)
C10 H10 0.9300
C11 C12 1.396(14)
C11 C15 1.403(12)
C12 C13 1.350(14)
C12 H12 0.9300
C13 N2 1.351(12)
C13 H13 0.9300
C14 C15 1.357(13)
C14 N2 1.365(12)
C14 H14 0.9300
C15 H15 0.9300
C16 N2 1.489(12)
C16 H16A 0.9600
C16 H16B 0.9600
C16 H16C 0.9600
C17 C18 1.332(15)
C17 S1 1.693(10)
C17 H17 0.9300
C18 C19 1.377(13)
C18 H18 0.9300
C19 C20 1.441(10)
C19 H19 0.9300
C20 C21 1.477(10)
C20 S1 1.694(8)
C21 O2 1.253(8)
C21 C22 1.405(10)
C22 C23 1.366(10)
C22 H22 0.9300
C23 O1 1.276(8)
C23 C24 1.532(11)
C24 F1 1.314(10)
C24 F2 1.316(11)
C24 F3 1.323(11)
C25 C26 1.339(13)
C25 S3 1.697(9)
C25 H25 0.9300
C26 C27 1.430(12)
C26 H26 0.9300
C27 C28 1.446(10)
C27 H27 0.9300
C28 C29 1.467(9)
C28 S3 1.704(8)
C29 O8 1.249(8)
C29 C30 1.421(9)
C30 C31 1.354(10)
C30 H30 0.9300
C31 O7 1.261(7)
C31 C32 1.546(10)
C32 F12 1.331(9)
C32 F11 1.333(10)
C32 F10 1.346(11)
C37 O5 1.256(8)
C37 C38 1.422(10)
C38 C39 1.360(10)
C38 H38 0.9300
C39 O6 1.260(8)
C39 C40 1.541(12)
C40 F8 1.297(13)
C40 F9 1.297(12)
C40 F7 1.306(11)
C45 O3 1.249(8)
C45 C46 1.400(10)
C46 C47 1.384(10)
C46 H46 0.9300
C47 O4 1.261(8)
C47 C48 1.503(11)
C48 F4 1.269(10)
C48 F6 1.269(11)
C48 F5 1.296(11)
Gd1 O3 2.366(5)
Gd1 O8 2.373(5)
Gd1 O6 2.375(4)
Gd1 O5 2.375(4)
Gd1 O1 2.382(5)
Gd1 O4 2.391(5)
Gd1 O2 2.400(5)
Gd1 O7 2.419(4)

loop_
_platon_squeeze_void_nr
_platon_squeeze_void_average_x
_platon_squeeze_void_average_y
_platon_squeeze_void_average_z
_platon_squeeze_void_volume
_platon_squeeze_void_count_electrons
1 0.000 0.000 0.000 53.0 0.5
2 0.500 0.500 0.500 53.0 0.5
